data_2220570
loop_
_publ_author_name
'Betz, Richard'
'Kl\"ufers, Peter'
'Mayer, Peter'

_publ_section_title
;
 2-(Trimethylsiloxy)adamantane-2-carbonitrile
;
_journal_coeditor_code LH2736
_journal_issue 1
_journal_name_full 'Acta Crystallographica Section E'
_journal_page_first o207
_journal_paper_doi 10.1107/S1600536808043559
_journal_volume 65
_journal_year 2009
_chemical_formula_iupac 'C14 H23 N O Si'
_chemical_formula_moiety 'C14 H23 N O Si'
_chemical_formula_sum 'C14 H23 N O Si'
_chemical_formula_weight 249.42
_chemical_name_common 2-Trimethylsiloxy-adamantane-2-carbonitrile
_chemical_name_systematic
;
2-(Trimethylsiloxy)adamantane-2-carbonitrile
;
_space_group_IT_number 2
_symmetry_cell_setting triclinic
_symmetry_space_group_name_Hall '-P 1'
_symmetry_space_group_name_H-M 'P -1'
_atom_sites_solution_hydrogens geom
_atom_sites_solution_primary direct
_atom_sites_solution_secondary difmap
_cell_angle_alpha 106.19(2)
_cell_angle_beta 102.35(2)
_cell_angle_gamma 100.34(3)
_cell_formula_units_Z 2
_cell_length_a 6.712(2)
_cell_length_b 9.440(3)
_cell_length_c 12.439(2)
_cell_measurement_reflns_used 3060
_cell_measurement_temperature 200(2)
_cell_measurement_theta_max 26.2493
_cell_measurement_theta_min 4.0695
_cell_volume 715.0(4)
_computing_cell_refinement 'CrysAlis RED (Oxford Diffraction, 2005)'
_computing_data_collection 'CrysAlis CCD (Oxford Diffraction, 2005)'
_computing_data_reduction 'CrysAlis RED (Oxford Diffraction, 2005)'
_computing_molecular_graphics
;
ORTEPIII (Burnett & Johnson, 1996) and Mercury (Macrae <i>et al.</i>,
2006)
;
_computing_publication_material
;
SHELXL97 (Sheldrick, 2008) and PLATON (Spek, 2003)
;
_computing_structure_refinement 'SHELXL97 (Sheldrick, 2008)'
_computing_structure_solution 'SHELXS97 (Sheldrick, 2008)'
_diffrn_ambient_temperature 200(2)
_diffrn_measured_fraction_theta_full 0.988
_diffrn_measured_fraction_theta_max 0.988
_diffrn_measurement_device 'CCD camera on \k-goniostat'
_diffrn_measurement_device_type 'Oxford Xcalibur'
_diffrn_measurement_method \w
_diffrn_radiation_monochromator graphite
_diffrn_radiation_source 'fine-focus sealed tube'
_diffrn_radiation_type MoK\a
_diffrn_radiation_wavelength 0.71073
_diffrn_reflns_av_R_equivalents 0.0189
_diffrn_reflns_av_sigmaI/netI 0.0400
_diffrn_reflns_limit_h_max 8
_diffrn_reflns_limit_h_min -8
_diffrn_reflns_limit_k_max 8
_diffrn_reflns_limit_k_min -11
_diffrn_reflns_limit_l_max 15
_diffrn_reflns_limit_l_min -15
_diffrn_reflns_number 5687
_diffrn_reflns_theta_full 26.26
_diffrn_reflns_theta_max 26.26
_diffrn_reflns_theta_min 4.06
_exptl_absorpt_coefficient_mu 0.150
_exptl_absorpt_correction_T_max 0.97
_exptl_absorpt_correction_T_min 0.91
_exptl_absorpt_correction_type multi-scan
_exptl_absorpt_process_details '(CrysAlis RED; Oxford Diffraction, 2005)'
_exptl_crystal_colour colourless
_exptl_crystal_density_diffrn 1.159
_exptl_crystal_density_method 'not measured'
_exptl_crystal_description block
_exptl_crystal_F_000 272
_exptl_crystal_size_max 0.38
_exptl_crystal_size_mid 0.34
_exptl_crystal_size_min 0.18
_refine_diff_density_max 0.232
_refine_diff_density_min -0.178
_refine_ls_extinction_method none
_refine_ls_goodness_of_fit_ref 1.062
_refine_ls_hydrogen_treatment constr
_refine_ls_matrix_type full
_refine_ls_number_parameters 157
_refine_ls_number_reflns 2872
_refine_ls_number_restraints 0
_refine_ls_restrained_S_all 1.062
_refine_ls_R_factor_all 0.0508
_refine_ls_R_factor_gt 0.0356
_refine_ls_shift/su_max 0.000
_refine_ls_shift/su_mean 0.000
_refine_ls_structure_factor_coef Fsqd
_refine_ls_weighting_details 'calc w=1/[\s^2^(Fo^2^)+(0.0562P)^2^] where P=(Fo^2^+2Fc^2^)/3'
_refine_ls_weighting_scheme calc
_refine_ls_wR_factor_gt 0.0927
_refine_ls_wR_factor_ref 0.0987
_reflns_number_gt 2097
_reflns_number_total 2872
_reflns_threshold_expression I>2\s(I)
_cod_data_source_file lh2736.cif
_cod_data_source_block I
_cod_database_code 2220570
_cod_database_fobs_code 2220570

loop_
_symmetry_equiv_pos_as_xyz
'x, y, z'
'-x, -y, -z'

loop_
_atom_site_type_symbol
_atom_site_label
_atom_site_fract_x
_atom_site_fract_y
_atom_site_fract_z
_atom_site_U_iso_or_equiv
_atom_site_adp_type
_atom_site_calc_flag
_atom_site_refinement_flags
_atom_site_occupancy
_atom_site_disorder_assembly
_atom_site_disorder_group
Si Si 0.23305(7) 0.50326(5) 0.26051(3) 0.03296(15) Uani d . 1 . .
O O 0.32961(14) 0.66707(11) 0.24268(8) 0.0301(3) Uani d . 1 . .
N N 0.6710(3) 0.7967(2) 0.51049(13) 0.0652(5) Uani d . 1 . .
C C1 0.6875(2) 0.72644(17) 0.22407(13) 0.0330(4) Uani d . 1 . .
H H1 0.7090 0.6266 0.2304 0.040 Uiso calc R 1 . .
C C2 0.5289(2) 0.77526(16) 0.29081(12) 0.0284(3) Uani d . 1 . .
C C3 0.5002(2) 0.93025(16) 0.28158(13) 0.0345(4) Uani d . 1 . .
H H3 0.3995 0.9644 0.3256 0.041 Uiso calc R 1 . .
C C4 0.4126(2) 0.91123(17) 0.15282(13) 0.0363(4) Uani d . 1 . .
H H41 0.2755 0.8337 0.1198 0.044 Uiso calc R 1 . .
H H42 0.3888 1.0090 0.1454 0.044 Uiso calc R 1 . .
C C5 0.5668(3) 0.86187(18) 0.08534(14) 0.0407(4) Uani d . 1 . .
H H5 0.5084 0.8500 0.0014 0.049 Uiso calc R 1 . .
C C6 0.5977(3) 0.70911(17) 0.09590(13) 0.0380(4) Uani d . 1 . .
H H61 0.4608 0.6313 0.0629 0.046 Uiso calc R 1 . .
H H62 0.6956 0.6746 0.0512 0.046 Uiso calc R 1 . .
C C7 0.8992(2) 0.8475(2) 0.27499(16) 0.0479(4) Uani d . 1 . .
H H71 0.9567 0.8602 0.3583 0.057 Uiso calc R 1 . .
H H72 1.0016 0.8142 0.2332 0.057 Uiso calc R 1 . .
C C8 0.7134(3) 1.04922(18) 0.33150(16) 0.0516(5) Uani d . 1 . .
H H81 0.7719 1.0612 0.4146 0.062 Uiso calc R 1 . .
H H82 0.6941 1.1490 0.3267 0.062 Uiso calc R 1 . .
C C9 0.7790(3) 0.9803(2) 0.13533(18) 0.0560(5) Uani d . 1 . .
H H91 0.8784 0.9473 0.0912 0.067 Uiso calc R 1 . .
H H92 0.7608 1.0792 0.1279 0.067 Uiso calc R 1 . .
C C10 0.8675(3) 0.9988(2) 0.26269(17) 0.0536(5) Uani d . 1 . .
H H10 1.0058 1.0774 0.2954 0.064 Uiso calc R 1 . .
C C11 0.6099(2) 0.78913(19) 0.41541(14) 0.0416(4) Uani d . 1 . .
C C12 0.4270(3) 0.38626(19) 0.26501(15) 0.0512(5) Uani d . 1 . .
H H121 0.4627 0.3606 0.1908 0.077 Uiso calc R 1 . .
H H122 0.3660 0.2922 0.2781 0.077 Uiso calc R 1 . .
H H123 0.5549 0.4441 0.3286 0.077 Uiso calc R 1 . .
C C13 0.0044(3) 0.40872(19) 0.13013(14) 0.0471(4) Uani d . 1 . .
H H131 -0.0928 0.4746 0.1273 0.071 Uiso calc R 1 . .
H H132 -0.0687 0.3114 0.1341 0.071 Uiso calc R 1 . .
H H133 0.0533 0.3901 0.0599 0.071 Uiso calc R 1 . .
C C14 0.1455(3) 0.5381(2) 0.39525(15) 0.0545(5) Uani d . 1 . .
H H141 0.2677 0.5922 0.4633 0.082 Uiso calc R 1 . .
H H142 0.0794 0.4404 0.4014 0.082 Uiso calc R 1 . .
H H143 0.0434 0.6002 0.3923 0.082 Uiso calc R 1 . .

loop_
_atom_site_aniso_label
_atom_site_aniso_U_11
_atom_site_aniso_U_22
_atom_site_aniso_U_33
_atom_site_aniso_U_12
_atom_site_aniso_U_13
_atom_site_aniso_U_23
Si 0.0365(3) 0.0333(3) 0.0339(3) 0.00931(19) 0.01383(19) 0.01512(19)
O 0.0236(5) 0.0318(6) 0.0344(6) 0.0042(4) 0.0052(4) 0.0141(5)
N 0.0664(11) 0.0837(12) 0.0349(9) 0.0152(9) -0.0005(8) 0.0168(8)
C1 0.0293(8) 0.0309(8) 0.0452(9) 0.0136(7) 0.0133(7) 0.0164(7)
C2 0.0249(7) 0.0287(8) 0.0268(7) 0.0055(6) 0.0017(6) 0.0066(6)
C3 0.0319(8) 0.0254(8) 0.0398(9) 0.0106(7) 0.0049(7) 0.0027(7)
C4 0.0312(8) 0.0272(8) 0.0483(10) 0.0073(7) 0.0021(7) 0.0161(7)
C5 0.0407(9) 0.0429(10) 0.0436(9) 0.0084(8) 0.0121(8) 0.0235(8)
C6 0.0413(9) 0.0375(9) 0.0408(9) 0.0128(7) 0.0209(7) 0.0127(7)
C7 0.0267(8) 0.0544(11) 0.0670(12) 0.0122(8) 0.0097(8) 0.0280(9)
C8 0.0480(11) 0.0279(9) 0.0594(12) 0.0033(8) -0.0066(9) 0.0050(8)
C9 0.0388(10) 0.0535(12) 0.0840(14) 0.0039(9) 0.0149(10) 0.0419(11)
C10 0.0253(8) 0.0424(10) 0.0826(14) -0.0048(7) -0.0007(9) 0.0251(10)
C11 0.0385(9) 0.0457(10) 0.0362(10) 0.0126(8) 0.0051(8) 0.0095(8)
C12 0.0609(12) 0.0443(10) 0.0617(12) 0.0231(9) 0.0235(10) 0.0273(9)
C13 0.0434(10) 0.0402(10) 0.0525(11) -0.0013(8) 0.0119(8) 0.0158(8)
C14 0.0629(12) 0.0661(12) 0.0489(11) 0.0169(10) 0.0317(10) 0.0285(9)

loop_
_atom_type_symbol
_atom_type_description
_atom_type_scat_dispersion_real
_atom_type_scat_dispersion_imag
_atom_type_scat_source
C C 0.0033 0.0016 'International Tables Vol C Tables 4.2.6.8 and 6.1.1.4'
H H 0.0000 0.0000 'International Tables Vol C Tables 4.2.6.8 and 6.1.1.4'
N N 0.0061 0.0033 'International Tables Vol C Tables 4.2.6.8 and 6.1.1.4'
O O 0.0106 0.0060 'International Tables Vol C Tables 4.2.6.8 and 6.1.1.4'
Si Si 0.0817 0.0704 'International Tables Vol C Tables 4.2.6.8 and 6.1.1.4'

loop_
_geom_angle_atom_site_label_1
_geom_angle_atom_site_label_2
_geom_angle_atom_site_label_3
_geom_angle_site_symmetry_1
_geom_angle_site_symmetry_3
_geom_angle
_geom_angle_publ_flag
O Si C13 . . 102.98(7) ?
O Si C12 . . 111.91(7) ?
C13 Si C12 . . 110.75(8) ?
O Si C14 . . 110.55(7) ?
C13 Si C14 . . 110.49(9) ?
C12 Si C14 . . 109.99(8) ?
C2 O Si . . 133.06(9) ?
C6 C1 C7 . . 109.53(13) ?
C6 C1 C2 . . 108.61(11) ?
C7 C1 C2 . . 110.13(13) ?
C6 C1 H1 . . 109.5 ?
C7 C1 H1 . . 109.5 ?
C2 C1 H1 . . 109.5 ?
O C2 C11 . . 108.81(12) ?
O C2 C1 . . 111.04(11) ?
C11 C2 C1 . . 109.74(12) ?
O C2 C3 . . 108.61(11) ?
C11 C2 C3 . . 109.88(12) ?
C1 C2 C3 . . 108.74(12) ?
C4 C3 C8 . . 109.24(14) ?
C4 C3 C2 . . 108.53(12) ?
C8 C3 C2 . . 109.88(12) ?
C4 C3 H3 . . 109.7 ?
C8 C3 H3 . . 109.7 ?
C2 C3 H3 . . 109.7 ?
C5 C4 C3 . . 110.11(12) ?
C5 C4 H41 . . 109.6 ?
C3 C4 H41 . . 109.6 ?
C5 C4 H42 . . 109.6 ?
C3 C4 H42 . . 109.6 ?
H41 C4 H42 . . 108.2 ?
C4 C5 C9 . . 110.22(14) ?
C4 C5 C6 . . 108.75(12) ?
C9 C5 C6 . . 109.20(14) ?
C4 C5 H5 . . 109.6 ?
C9 C5 H5 . . 109.6 ?
C6 C5 H5 . . 109.6 ?
C1 C6 C5 . . 109.87(12) ?
C1 C6 H61 . . 109.7 ?
C5 C6 H61 . . 109.7 ?
C1 C6 H62 . . 109.7 ?
C5 C6 H62 . . 109.7 ?
H61 C6 H62 . . 108.2 ?
C10 C7 C1 . . 109.55(13) ?
C10 C7 H71 . . 109.8 ?
C1 C7 H71 . . 109.8 ?
C10 C7 H72 . . 109.8 ?
C1 C7 H72 . . 109.8 ?
H71 C7 H72 . . 108.2 ?
C3 C8 C10 . . 109.94(13) ?
C3 C8 H81 . . 109.7 ?
C10 C8 H81 . . 109.7 ?
C3 C8 H82 . . 109.7 ?
C10 C8 H82 . . 109.7 ?
H81 C8 H82 . . 108.2 ?
C10 C9 C5 . . 109.63(15) ?
C10 C9 H91 . . 109.7 ?
C5 C9 H91 . . 109.7 ?
C10 C9 H92 . . 109.7 ?
C5 C9 H92 . . 109.7 ?
H91 C9 H92 . . 108.2 ?
C9 C10 C7 . . 110.15(16) ?
C9 C10 C8 . . 110.01(14) ?
C7 C10 C8 . . 108.35(15) ?
C9 C10 H10 . . 109.4 ?
C7 C10 H10 . . 109.4 ?
C8 C10 H10 . . 109.4 ?
N C11 C2 . . 178.65(18) ?
Si C12 H121 . . 109.5 ?
Si C12 H122 . . 109.5 ?
H121 C12 H122 . . 109.5 ?
Si C12 H123 . . 109.5 ?
H121 C12 H123 . . 109.5 ?
H122 C12 H123 . . 109.5 ?
Si C13 H131 . . 109.5 ?
Si C13 H132 . . 109.5 ?
H131 C13 H132 . . 109.5 ?
Si C13 H133 . . 109.5 ?
H131 C13 H133 . . 109.5 ?
H132 C13 H133 . . 109.5 ?
Si C14 H141 . . 109.5 ?
Si C14 H142 . . 109.5 ?
H141 C14 H142 . . 109.5 ?
Si C14 H143 . . 109.5 ?
H141 C14 H143 . . 109.5 ?
H142 C14 H143 . . 109.5 ?

loop_
_geom_bond_atom_site_label_1
_geom_bond_atom_site_label_2
_geom_bond_site_symmetry_2
_geom_bond_distance
_geom_bond_publ_flag
Si O . 1.6594(11) ?
Si C13 . 1.8491(19) ?
Si C12 . 1.8540(17) ?
Si C14 . 1.8562(16) ?
O C2 . 1.4200(17) ?
N C11 . 1.143(2) ?
C1 C6 . 1.530(2) ?
C1 C7 . 1.535(2) ?
C1 C2 . 1.5411(19) ?
C1 H1 . 1.0000 ?
C2 C11 . 1.489(2) ?
C2 C3 . 1.5415(19) ?
C3 C4 . 1.531(2) ?
C3 C8 . 1.532(2) ?
C3 H3 . 1.0000 ?
C4 C5 . 1.523(2) ?
C4 H41 . 0.9900 ?
C4 H42 . 0.9900 ?
C5 C9 . 1.525(2) ?
C5 C6 . 1.530(2) ?
C5 H5 . 1.0000 ?
C6 H61 . 0.9900 ?
C6 H62 . 0.9900 ?
C7 C10 . 1.526(2) ?
C7 H71 . 0.9900 ?
C7 H72 . 0.9900 ?
C8 C10 . 1.535(2) ?
C8 H81 . 0.9900 ?
C8 H82 . 0.9900 ?
C9 C10 . 1.516(3) ?
C9 H91 . 0.9900 ?
C9 H92 . 0.9900 ?
C10 H10 . 1.0000 ?
C12 H121 . 0.9800 ?
C12 H122 . 0.9800 ?
C12 H123 . 0.9800 ?
C13 H131 . 0.9800 ?
C13 H132 . 0.9800 ?
C13 H133 . 0.9800 ?
C14 H141 . 0.9800 ?
C14 H142 . 0.9800 ?
C14 H143 . 0.9800 ?

loop_
_geom_hbond_atom_site_label_D
_geom_hbond_atom_site_label_H
_geom_hbond_atom_site_label_A
_geom_hbond_site_symmetry_A
_geom_hbond_distance_DH
_geom_hbond_distance_HA
_geom_hbond_distance_DA
_geom_hbond_angle_DHA
C10 H10 N 2_776 1.00 2.68 3.516(3) 141

loop_
_geom_torsion_atom_site_label_1
_geom_torsion_atom_site_label_2
_geom_torsion_atom_site_label_3
_geom_torsion_atom_site_label_4
_geom_torsion_site_symmetry_1
_geom_torsion_site_symmetry_2
_geom_torsion_site_symmetry_3
_geom_torsion_site_symmetry_4
_geom_torsion
_geom_torsion_publ_flag
C13 Si O C2 . . . . -160.82(12) ?
C12 Si O C2 . . . . -41.84(13) ?
C14 Si O C2 . . . . 81.13(13) ?
Si O C2 C11 . . . . -37.90(16) ?
Si O C2 C1 . . . . 83.00(14) ?
Si O C2 C3 . . . . -157.48(10) ?
C6 C1 C2 O . . . . 58.21(15) ?
C7 C1 C2 O . . . . 178.15(11) ?
C6 C1 C2 C11 . . . . 178.56(12) ?
C7 C1 C2 C11 . . . . -61.50(17) ?
C6 C1 C2 C3 . . . . -61.23(15) ?
C7 C1 C2 C3 . . . . 58.71(15) ?
O C2 C3 C4 . . . . -59.91(15) ?
C11 C2 C3 C4 . . . . -178.82(12) ?
C1 C2 C3 C4 . . . . 61.05(15) ?
O C2 C3 C8 . . . . -179.29(12) ?
C11 C2 C3 C8 . . . . 61.79(17) ?
C1 C2 C3 C8 . . . . -58.34(16) ?
C8 C3 C4 C5 . . . . 58.71(16) ?
C2 C3 C4 C5 . . . . -61.09(16) ?
C3 C4 C5 C9 . . . . -59.25(17) ?
C3 C4 C5 C6 . . . . 60.43(16) ?
C7 C1 C6 C5 . . . . -59.17(16) ?
C2 C1 C6 C5 . . . . 61.14(16) ?
C4 C5 C6 C1 . . . . -60.41(17) ?
C9 C5 C6 C1 . . . . 59.90(18) ?
C6 C1 C7 C10 . . . . 58.48(17) ?
C2 C1 C7 C10 . . . . -60.90(18) ?
C4 C3 C8 C10 . . . . -58.61(17) ?
C2 C3 C8 C10 . . . . 60.35(18) ?
C4 C5 C9 C10 . . . . 59.23(18) ?
C6 C5 C9 C10 . . . . -60.17(18) ?
C5 C9 C10 C7 . . . . 60.26(19) ?
C5 C9 C10 C8 . . . . -59.12(19) ?
C1 C7 C10 C9 . . . . -59.28(19) ?
C1 C7 C10 C8 . . . . 61.10(18) ?
C3 C8 C10 C9 . . . . 59.34(19) ?
C3 C8 C10 C7 . . . . -61.12(18) ?
O C2 C11 N . . . . 44(7) ?
C1 C2 C11 N . . . . -77(7) ?
C3 C2 C11 N . . . . 163(7) ?
